data_4326993
loop_
_publ_author_name
'Dominique T. Thielemann'
'Melanie Klinger'
'Thomas J. A. Wolf'
'Yanhua Lan'
'Wolfgang Wernsdorfer'
'Madleen Busse'
'Peter W. Roesky'
'Andreas N. Unterreiner'
'Annie K. Powell'
'Peter C. Junk'
'Glen B. Deacon'

_publ_contact_author
;
      Prof. Dr. Peter W. Roesky
      Karlsruher Institut f\"ur Technologie (KIT) - Institut f\"ur 
        Anorganische Chemie
      Lehrstuhl f\"ur Anorganische Funktionsmaterialien
      Engesserstr. 15, Geb. 30.45
      76131 Karlsruhe 
      Bundesrepublik Deutschland
;
_publ_contact_author_email roesky@kit.edu
_publ_contact_author_fax +49/(0)7216084854
_publ_contact_author_phone +49/(0)7216086117
_publ_section_title
;
 Novel Lanthanide-Based Polymeric Chains and Corresponding Ultrafast
 Dynamics in Solution
;
_journal_name_full 'Inorganic Chemistry'
_journal_page_first 11990
_journal_page_last 12000
_journal_paper_doi 10.1021/ic201157m
_journal_volume 50
_journal_year 2011
_chemical_absolute_configuration rmad
_chemical_formula_moiety 'C60 H44 Cs Dy O8, 2(C3 H7 N O)'
_chemical_formula_sum 'C66 H58 Cs Dy N2 O10'
_chemical_formula_weight 1334.55
_chemical_name_systematic
; 
 ? 
;
_space_group_IT_number 15
_symmetry_cell_setting monoclinic
_symmetry_Int_Tables_number 15
_symmetry_space_group_name_Hall '-C 2yc'
_symmetry_space_group_name_H-M 'C 1 2/c 1'
_atom_sites_solution_hydrogens geom
_atom_sites_solution_primary direct
_atom_sites_solution_secondary difmap
_audit_creation_date 10-11-26
_audit_creation_method 'STOE X-RED'
_cell_angle_alpha 90.00
_cell_angle_beta 113.84(3)
_cell_angle_gamma 90.00
_cell_formula_units_Z 4
_cell_length_a 30.068(6)
_cell_length_b 7.9123(16)
_cell_length_c 25.811(5)
_cell_measurement_reflns_used 25.921
_cell_measurement_temperature 150(2)
_cell_measurement_theta_max 29.65
_cell_measurement_theta_min 1.72
_cell_volume 5617(2)
_computing_cell_refinement 'STOE X-AREA, PLATON (A.L.Spek, 2005)'
_computing_data_collection 'STOE X-AREA'
_computing_data_reduction 'STOE X-RED, PLATON (A.L.Spek, 2005)'
_computing_molecular_graphics 'Diamond 2.1e/3'
_computing_publication_material 'X-STEP32, Microsoft Word'
_computing_structure_refinement 'SHELXL-97 (Sheldrick, 1997)'
_computing_structure_solution 'SHELXS-97 (Sheldrick, 1997)'
_diffrn_ambient_temperature 150(2)
_diffrn_detector 'image plate (34 cm diameter)'
_diffrn_detector_area_resol_mean 6.67
_diffrn_detector_type STOE
_diffrn_measured_fraction_theta_full 1.000
_diffrn_measured_fraction_theta_max 1.000
_diffrn_measurement_device '2-circle goniometer'
_diffrn_measurement_device_type 'STOE IPDS 2'
_diffrn_measurement_method 'rotation method'
_diffrn_radiation_collimation '0.5 mm diameter, multiple pinhole'
_diffrn_radiation_monochromator 'plane graphite'
_diffrn_radiation_polarisn_norm 0
_diffrn_radiation_source 'fine-focus sealed tube'
_diffrn_radiation_type MoK\a
_diffrn_radiation_wavelength 0.71073
_diffrn_reflns_av_R_equivalents 0.1747
_diffrn_reflns_av_sigmaI/netI 0.0852
_diffrn_reflns_limit_h_max 38
_diffrn_reflns_limit_h_min -38
_diffrn_reflns_limit_k_max 9
_diffrn_reflns_limit_k_min -10
_diffrn_reflns_limit_l_max 33
_diffrn_reflns_limit_l_min -33
_diffrn_reflns_number 38923
_diffrn_reflns_theta_full 27.50
_diffrn_reflns_theta_max 27.50
_diffrn_reflns_theta_min 1.73
_diffrn_source 'sealed X-ray tube, 12 x 0.4 mm long-fine focus'
_diffrn_source_current 40
_diffrn_source_power 2.00
_diffrn_source_voltage 50
_exptl_absorpt_coefficient_mu 2.033
_exptl_absorpt_correction_T_max 0.7044
_exptl_absorpt_correction_T_min 0.4889
_exptl_absorpt_correction_type integration
_exptl_absorpt_process_details 'STOE X-RED & X-SHAPE'
_exptl_crystal_colour colourless
_exptl_crystal_density_diffrn 1.578
_exptl_crystal_description needle
_exptl_crystal_F_000 2676
_exptl_crystal_size_max 0.327
_exptl_crystal_size_mid 0.256
_exptl_crystal_size_min 0.195
_refine_diff_density_max 14.924
_refine_diff_density_min -4.154
_refine_diff_density_rms 0.384
_refine_ls_extinction_method none
_refine_ls_goodness_of_fit_ref 1.097
_refine_ls_hydrogen_treatment constr
_refine_ls_matrix_type full
_refine_ls_number_parameters 364
_refine_ls_number_reflns 6451
_refine_ls_number_restraints 0
_refine_ls_restrained_S_all 1.097
_refine_ls_R_factor_all 0.1151
_refine_ls_R_factor_gt 0.1064
_refine_ls_shift/su_max 0.000
_refine_ls_shift/su_mean 0.000
_refine_ls_structure_factor_coef Fsqd
_refine_ls_weighting_details 'calc w=1/[\s^2^(Fo^2^)+(0.1763P)^2^+87.8911P] where P=(Fo^2^+2Fc^2^)/3'
_refine_ls_weighting_scheme calc
_refine_ls_wR_factor_gt 0.2819
_refine_ls_wR_factor_ref 0.2880
_reflns_number_gt 5154
_reflns_number_total 6451
_reflns_threshold_expression >2sigma(I)
_cod_data_source_file ic201157m_si_002_4.cif
_cod_data_source_block 4
_cod_original_sg_symbol_H-M 'C 2/c'
_cod_database_code 4326993

loop_
_symmetry_equiv_pos_as_xyz
'x, y, z'
'-x, y, -z+1/2'
'x+1/2, y+1/2, z'
'-x+1/2, y+1/2, -z+1/2'
'-x, -y, -z'
'x, -y, z-1/2'
'-x+1/2, -y+1/2, -z'
'x+1/2, -y+1/2, z-1/2'

loop_
_atom_site_label
_atom_site_type_symbol
_atom_site_fract_x
_atom_site_fract_y
_atom_site_fract_z
_atom_site_U_iso_or_equiv
_atom_site_adp_type
_atom_site_occupancy
_atom_site_symmetry_multiplicity
_atom_site_calc_flag
_atom_site_refinement_flags
C1 C 0.0420(4) 0.5658(13) 0.0709(4) 0.0338(19) Uani 1 1 d .
H1 H 0.0096 0.6009 0.0486 0.041 Uiso 1 1 calc R
C2 C 0.0785(4) 0.5917(14) 0.0515(4) 0.040(2) Uani 1 1 d .
H2 H 0.0709 0.6474 0.0164 0.048 Uiso 1 1 calc R
C3 C 0.1251(4) 0.5380(16) 0.0823(5) 0.045(3) Uani 1 1 d .
H3 H 0.1495 0.5518 0.0681 0.054 Uiso 1 1 calc R
C4 C 0.1358(4) 0.4638(16) 0.1339(6) 0.046(3) Uani 1 1 d .
H4 H 0.1683 0.4302 0.1560 0.055 Uiso 1 1 calc R
C5 C 0.1007(3) 0.4358(14) 0.1552(4) 0.036(2) Uani 1 1 d .
H5 H 0.1090 0.3821 0.1908 0.043 Uiso 1 1 calc R
C6 C 0.0532(4) 0.4881(11) 0.1234(4) 0.0278(19) Uani 1 1 d .
C7 C 0.0158(3) 0.4559(13) 0.1474(4) 0.0286(17) Uani 1 1 d .
C8 C -0.0332(4) 0.4821(12) 0.1150(5) 0.031(2) Uani 1 1 d .
H8 H -0.0424 0.5259 0.0778 0.037 Uiso 1 1 calc R
C9 C -0.0703(3) 0.4472(12) 0.1341(4) 0.0285(17) Uani 1 1 d .
C10 C -0.1221(3) 0.4755(12) 0.0937(4) 0.0288(19) Uani 1 1 d .
C11 C -0.1573(4) 0.3694(14) 0.0996(5) 0.041(2) Uani 1 1 d .
H11 H -0.1478 0.2888 0.1294 0.049 Uiso 1 1 calc R
C12 C -0.2052(4) 0.3817(16) 0.0627(5) 0.049(3) Uani 1 1 d .
H12 H -0.2286 0.3088 0.0670 0.059 Uiso 1 1 calc R
C13 C -0.2199(4) 0.4992(14) 0.0191(6) 0.045(3) Uani 1 1 d .
H13 H -0.2531 0.5068 -0.0064 0.054 Uiso 1 1 calc R
C14 C -0.1857(4) 0.6048(15) 0.0133(4) 0.042(2) Uani 1 1 d .
H14 H -0.1955 0.6887 -0.0155 0.051 Uiso 1 1 calc R
C15 C -0.1366(3) 0.5888(14) 0.0497(4) 0.035(2) Uani 1 1 d .
H15 H -0.1131 0.6571 0.0438 0.042 Uiso 1 1 calc R
C16 C 0.1391(3) 0.9125(14) 0.1769(4) 0.037(2) Uani 1 1 d .
H16 H 0.1161 0.8555 0.1449 0.045 Uiso 1 1 calc R
C17 C 0.1883(4) 0.8995(18) 0.1890(5) 0.050(3) Uani 1 1 d .
H17 H 0.1990 0.8313 0.1660 0.060 Uiso 1 1 calc R
C18 C 0.2215(4) 0.9853(17) 0.2343(6) 0.052(3) Uani 1 1 d .
H18 H 0.2551 0.9748 0.2427 0.062 Uiso 1 1 calc R
C19 C 0.2069(4) 1.0853(17) 0.2673(5) 0.051(3) Uani 1 1 d .
H19 H 0.2301 1.1476 0.2976 0.061 Uiso 1 1 calc R
C20 C 0.1573(4) 1.0958(14) 0.2563(5) 0.041(2) Uani 1 1 d .
H20 H 0.1471 1.1635 0.2799 0.049 Uiso 1 1 calc R
C21 C 0.1231(3) 1.0085(10) 0.2114(4) 0.0269(19) Uani 1 1 d .
C22 C 0.0708(3) 1.0285(12) 0.2007(4) 0.0277(18) Uani 1 1 d .
C23 C 0.0350(4) 1.0004(10) 0.1463(4) 0.028(2) Uani 1 1 d .
H23 H 0.0449 0.9639 0.1175 0.033 Uiso 1 1 calc R
C24 C 0.0146(3) 1.0235(12) 0.3678(4) 0.0273(18) Uani 1 1 d .
C25 C 0.0515(3) 0.9957(10) 0.4277(4) 0.0248(18) Uani 1 1 d .
C26 C 0.0990(3) 1.0452(14) 0.4416(5) 0.036(2) Uani 1 1 d .
H26 H 0.1078 1.0969 0.4138 0.044 Uiso 1 1 calc R
C27 C 0.1339(4) 1.0198(14) 0.4959(5) 0.041(3) Uani 1 1 d .
H27 H 0.1665 1.0540 0.5049 0.050 Uiso 1 1 calc R
C28 C 0.1223(4) 0.9462(15) 0.5369(5) 0.042(2) Uani 1 1 d .
H28 H 0.1464 0.9316 0.5742 0.050 Uiso 1 1 calc R
C29 C 0.0747(4) 0.8932(14) 0.5231(4) 0.037(2) Uani 1 1 d .
H29 H 0.0665 0.8379 0.5507 0.045 Uiso 1 1 calc R
C30 C 0.0397(3) 0.9210(12) 0.4697(4) 0.0315(19) Uani 1 1 d .
H30 H 0.0070 0.8891 0.4611 0.038 Uiso 1 1 calc R
C31 C 0.1617(7) 0.852(2) 0.3591(6) 0.074(5) Uani 1 1 d .
H31 H 0.1273 0.8520 0.3462 0.089 Uiso 1 1 calc R
C32 C 0.2366(5) 0.7268(18) 0.3611(6) 0.057(3) Uani 1 1 d .
H32A H 0.2504 0.8259 0.3849 0.086 Uiso 1 1 calc R
H32B H 0.2471 0.7250 0.3297 0.086 Uiso 1 1 calc R
H32C H 0.2478 0.6239 0.3838 0.086 Uiso 1 1 calc R
C33 C 0.1573(7) 0.622(3) 0.2936(6) 0.088(6) Uani 1 1 d .
H33A H 0.1224 0.6365 0.2833 0.132 Uiso 1 1 calc R
H33B H 0.1667 0.5052 0.3059 0.132 Uiso 1 1 calc R
H33C H 0.1646 0.6463 0.2606 0.132 Uiso 1 1 calc R
N1 N 0.1840(4) 0.7351(14) 0.3386(4) 0.051(2) Uani 1 1 d .
O1 O 0.0324(2) 0.4060(9) 0.1987(3) 0.0313(14) Uani 1 1 d .
O2 O -0.0629(2) 0.3978(9) 0.1835(3) 0.0326(14) Uani 1 1 d .
O3 O 0.0624(2) 1.0737(9) 0.2435(3) 0.0333(14) Uani 1 1 d .
O4 O 0.0315(2) 1.0714(9) 0.3322(3) 0.0305(13) Uani 1 1 d .
O5 O 0.1884(7) 0.969(2) 0.3977(8) 0.121(6) Uani 1 1 d .
Cs Cs 0.0000 0.73784(10) 0.2500 0.0397(3) Uani 1 2 d S
Dy Dy 0.0000 0.23729(7) 0.2500 0.0212(2) Uani 1 2 d S

loop_
_atom_site_aniso_label
_atom_site_aniso_U_11
_atom_site_aniso_U_22
_atom_site_aniso_U_33
_atom_site_aniso_U_23
_atom_site_aniso_U_13
_atom_site_aniso_U_12
C1 0.036(5) 0.039(5) 0.029(4) -0.002(4) 0.015(4) -0.002(4)
C2 0.054(6) 0.044(6) 0.031(5) -0.003(4) 0.026(5) -0.013(5)
C3 0.042(6) 0.054(6) 0.050(6) -0.020(5) 0.030(5) -0.012(5)
C4 0.031(5) 0.052(6) 0.057(7) -0.006(5) 0.019(5) -0.003(5)
C5 0.027(4) 0.040(6) 0.036(5) -0.003(4) 0.008(4) -0.003(4)
C6 0.027(4) 0.027(5) 0.031(5) 0.000(3) 0.014(4) -0.002(3)
C7 0.026(4) 0.031(4) 0.028(4) -0.003(4) 0.010(3) -0.002(4)
C8 0.025(5) 0.040(5) 0.030(5) 0.003(4) 0.013(4) 0.000(3)
C9 0.030(4) 0.031(4) 0.024(4) -0.002(3) 0.010(3) 0.005(4)
C10 0.020(4) 0.033(5) 0.034(5) -0.003(4) 0.011(4) 0.002(3)
C11 0.039(5) 0.041(6) 0.053(6) 0.009(5) 0.028(5) 0.003(4)
C12 0.031(5) 0.054(7) 0.064(7) -0.001(6) 0.022(5) -0.003(5)
C13 0.023(5) 0.053(7) 0.052(7) -0.002(5) 0.008(5) 0.000(4)
C14 0.031(5) 0.056(7) 0.035(5) 0.010(5) 0.009(4) 0.008(4)
C15 0.025(4) 0.047(6) 0.033(5) 0.010(4) 0.011(4) 0.002(4)
C16 0.028(4) 0.048(6) 0.037(5) -0.004(4) 0.013(4) 0.006(4)
C17 0.030(5) 0.073(9) 0.050(6) 0.004(6) 0.019(5) 0.014(5)
C18 0.017(5) 0.080(10) 0.059(8) 0.010(6) 0.016(5) 0.000(4)
C19 0.027(5) 0.058(8) 0.060(7) 0.003(6) 0.008(5) -0.008(5)
C20 0.031(5) 0.042(6) 0.042(5) -0.001(4) 0.007(4) -0.002(4)
C21 0.017(4) 0.028(5) 0.034(5) 0.001(3) 0.008(4) 0.002(3)
C22 0.025(4) 0.031(4) 0.028(4) 0.001(3) 0.011(4) 0.002(3)
C23 0.024(5) 0.030(5) 0.031(5) -0.003(3) 0.014(4) 0.002(3)
C24 0.021(4) 0.031(5) 0.030(5) 0.000(3) 0.010(4) 0.001(3)
C25 0.019(4) 0.022(4) 0.031(5) 0.003(3) 0.007(3) 0.003(3)
C26 0.027(4) 0.044(5) 0.042(5) -0.001(5) 0.017(4) 0.004(4)
C27 0.026(5) 0.046(6) 0.043(6) -0.007(4) 0.005(4) 0.000(4)
C28 0.038(5) 0.046(6) 0.035(5) -0.002(5) 0.008(4) 0.013(5)
C29 0.045(5) 0.044(6) 0.029(4) 0.002(4) 0.021(4) 0.003(4)
C30 0.026(4) 0.036(5) 0.031(4) 0.001(4) 0.011(3) 0.004(3)
C31 0.087(11) 0.095(12) 0.058(8) 0.021(8) 0.048(8) 0.028(10)
C32 0.052(7) 0.068(9) 0.049(7) -0.001(6) 0.018(6) 0.000(6)
C33 0.096(12) 0.111(15) 0.053(8) -0.013(9) 0.025(8) -0.056(11)
N1 0.048(6) 0.064(7) 0.042(5) -0.004(4) 0.020(5) -0.005(4)
O1 0.026(3) 0.044(4) 0.026(3) 0.004(3) 0.012(2) -0.002(3)
O2 0.027(3) 0.044(4) 0.029(3) 0.003(3) 0.013(3) 0.006(3)
O3 0.028(3) 0.045(4) 0.027(3) -0.001(3) 0.011(3) 0.003(3)
O4 0.026(3) 0.042(4) 0.026(3) 0.005(3) 0.014(2) 0.000(3)
O5 0.115(13) 0.102(12) 0.123(14) -0.004(10) 0.024(11) -0.006(9)
Cs 0.0542(6) 0.0213(4) 0.0482(6) 0.000 0.0254(5) 0.000
Dy 0.0215(3) 0.0223(3) 0.0213(3) 0.000 0.0101(2) 0.000

loop_
_atom_type_symbol
_atom_type_description
_atom_type_scat_dispersion_real
_atom_type_scat_dispersion_imag
_atom_type_scat_source
C C 0.0033 0.0016 'International Tables Vol C Tables 4.2.6.8 and 6.1.1.4'
H H 0.0000 0.0000 'International Tables Vol C Tables 4.2.6.8 and 6.1.1.4'
N N 0.0061 0.0033 'International Tables Vol C Tables 4.2.6.8 and 6.1.1.4'
O O 0.0106 0.0060 'International Tables Vol C Tables 4.2.6.8 and 6.1.1.4'
Cs Cs -0.3680 2.1192 'International Tables Vol C Tables 4.2.6.8 and 6.1.1.4'
Dy Dy -0.1892 4.4098 'International Tables Vol C Tables 4.2.6.8 and 6.1.1.4'

loop_
_geom_angle_atom_site_label_1
_geom_angle_atom_site_label_2
_geom_angle_atom_site_label_3
_geom_angle
_geom_angle_site_symmetry_1
_geom_angle_site_symmetry_3
C2 C1 C6 119.7(9) . .
C3 C2 C1 121.1(10) . .
C2 C3 C4 118.5(10) . .
C3 C4 C5 122.4(11) . .
C4 C5 C6 118.8(10) . .
C5 C6 C1 119.3(9) . .
C5 C6 C7 117.7(9) . .
C1 C6 C7 122.9(9) . .
O1 C7 C8 123.3(9) . .
O1 C7 C6 115.8(8) . .
C8 C7 C6 120.9(9) . .
O1 C7 Cs 62.9(5) . .
C8 C7 Cs 85.9(6) . .
C6 C7 Cs 122.3(6) . .
C7 C8 C9 123.7(9) . .
C7 C8 Cs 72.8(6) . .
C9 C8 Cs 74.7(6) . .
O2 C9 C8 124.6(8) . .
O2 C9 C10 117.3(8) . .
C8 C9 C10 118.1(8) . .
O2 C9 Cs 64.2(5) . .
C8 C9 Cs 83.5(6) . .
C10 C9 Cs 124.4(6) . .
C15 C10 C11 118.6(9) . .
C15 C10 C9 124.5(9) . .
C11 C10 C9 116.7(9) . .
C12 C11 C10 120.4(10) . .
C11 C12 C13 120.9(11) . .
C14 C13 C12 119.1(11) . .
C13 C14 C15 120.2(10) . .
C10 C15 C14 120.7(9) . .
C17 C16 C21 120.6(10) . .
C18 C17 C16 119.8(11) . .
C19 C18 C17 121.0(10) . .
C18 C19 C20 119.5(11) . .
C21 C20 C19 120.6(11) . .
C20 C21 C16 118.3(9) . .
C20 C21 C22 118.2(9) . .
C16 C21 C22 123.4(9) . .
O3 C22 C23 124.7(9) . .
O3 C22 C21 115.6(8) . .
C23 C22 C21 119.7(9) . .
O3 C22 Cs 62.2(5) . .
C23 C22 Cs 86.0(6) . .
C21 C22 Cs 125.6(6) . .
C24 C23 C22 123.2(9) 2 .
C24 C23 Cs 71.8(6) 2 .
C22 C23 Cs 72.8(6) . .
O4 C24 C23 123.1(9) . 2
O4 C24 C25 116.0(8) . .
C23 C24 C25 120.8(9) 2 .
O4 C24 Cs 62.3(5) . .
C23 C24 Cs 86.9(6) 2 .
C25 C24 Cs 123.4(6) . .
C26 C25 C30 118.5(9) . .
C26 C25 C24 118.7(9) . .
C30 C25 C24 122.8(8) . .
C25 C26 C27 120.2(10) . .
C28 C27 C26 121.2(10) . .
C27 C28 C29 119.1(10) . .
C30 C29 C28 120.0(9) . .
C29 C30 C25 120.9(9) . .
O5 C31 N1 120.4(17) . .
C31 N1 C33 122.4(15) . .
C31 N1 C32 120.1(13) . .
C33 N1 C32 117.4(13) . .
C7 O1 Dy 133.1(6) . .
C7 O1 Cs 96.7(6) . .
Dy O1 Cs 88.23(18) . .
C9 O2 Dy 131.8(6) . .
C9 O2 Cs 95.9(6) . .
Dy O2 Cs 86.46(19) . .
C22 O3 Dy 131.3(6) . 1_565
C22 O3 Cs 97.7(6) . .
Dy O3 Cs 87.34(19) 1_565 .
C24 O4 Dy 133.3(6) . 1_565
C24 O4 Cs 97.6(6) . .
Dy O4 Cs 87.70(19) 1_565 .
O1 Cs O1 72.8(2) . 2
O1 Cs O4 148.82(15) . .
O1 Cs O4 116.18(15) 2 .
O1 Cs O4 116.18(15) . 2
O1 Cs O4 148.82(15) 2 2
O4 Cs O4 72.7(2) . 2
O1 Cs O3 111.04(16) . .
O1 Cs O3 159.92(16) 2 .
O4 Cs O3 50.36(15) . .
O4 Cs O3 48.64(16) 2 .
O1 Cs O3 159.92(16) . 2
O1 Cs O3 111.04(15) 2 2
O4 Cs O3 48.64(16) . 2
O4 Cs O3 50.36(15) 2 2
O3 Cs O3 72.5(2) . 2
O1 Cs O2 50.20(15) . 2
O1 Cs O2 48.86(15) 2 2
O4 Cs O2 111.15(16) . 2
O4 Cs O2 159.68(15) 2 2
O3 Cs O2 117.42(15) . 2
O3 Cs O2 147.09(15) 2 2
O1 Cs O2 48.87(15) . .
O1 Cs O2 50.20(15) 2 .
O4 Cs O2 159.68(15) . .
O4 Cs O2 111.14(16) 2 .
O3 Cs O2 147.09(15) . .
O3 Cs O2 117.42(16) 2 .
O2 Cs O2 72.6(2) 2 .
O1 Cs C7 87.13(19) . 2
O1 Cs C7 20.36(19) 2 2
O4 Cs C7 96.40(19) . 2
O4 Cs C7 151.23(18) 2 2
O3 Cs C7 140.90(19) . 2
O3 Cs C7 102.31(19) 2 2
O2 Cs C7 49.04(18) 2 2
O2 Cs C7 70.52(19) . 2
O1 Cs C7 20.36(19) . .
O1 Cs C7 87.13(19) 2 .
O4 Cs C7 151.23(18) . .
O4 Cs C7 96.40(19) 2 .
O3 Cs C7 102.31(19) . .
O3 Cs C7 140.90(19) 2 .
O2 Cs C7 70.52(19) 2 .
O2 Cs C7 49.04(18) . .
C7 Cs C7 104.3(3) 2 .
O1 Cs C24 96.60(19) . 2
O1 Cs C24 151.26(19) 2 2
O4 Cs C24 86.94(19) . 2
O4 Cs C24 20.13(18) 2 2
O3 Cs C24 48.78(19) . 2
O3 Cs C24 70.45(18) 2 2
O2 Cs C24 140.90(18) 2 2
O2 Cs C24 102.54(19) . 2
C7 Cs C24 166.9(2) 2 2
C7 Cs C24 77.4(2) . 2
O1 Cs C24 151.26(19) . .
O1 Cs C24 96.60(19) 2 .
O4 Cs C24 20.13(18) . .
O4 Cs C24 86.95(19) 2 .
O3 Cs C24 70.46(18) . .
O3 Cs C24 48.78(19) 2 .
O2 Cs C24 102.54(19) 2 .
O2 Cs C24 140.90(18) . .
C7 Cs C24 77.4(2) 2 .
C7 Cs C24 166.9(2) . .
C24 Cs C24 104.0(3) 2 .
O3 Dy O3 112.8(4) 1_545 2_545
O3 Dy O4 73.3(2) 1_545 1_545
O3 Dy O4 70.6(2) 2_545 1_545
O3 Dy O4 70.6(2) 1_545 2_545
O3 Dy O4 73.3(2) 2_545 2_545
O4 Dy O4 111.9(3) 1_545 2_545
O3 Dy O2 85.4(2) 1_545 2
O3 Dy O2 132.7(2) 2_545 2
O4 Dy O2 74.3(2) 1_545 2
O4 Dy O2 151.2(2) 2_545 2
O3 Dy O2 132.7(2) 1_545 .
O3 Dy O2 85.4(2) 2_545 .
O4 Dy O2 151.2(2) 1_545 .
O4 Dy O2 74.3(2) 2_545 .
O2 Dy O2 114.5(3) 2 .
O3 Dy O1 75.4(2) 1_545 .
O3 Dy O1 151.8(2) 2_545 .
O4 Dy O1 136.0(2) 1_545 .
O4 Dy O1 85.2(2) 2_545 .
O2 Dy O1 73.2(2) 2 .
O2 Dy O1 71.1(2) . .
O3 Dy O1 151.8(2) 1_545 2
O3 Dy O1 75.4(2) 2_545 2
O4 Dy O1 85.2(2) 1_545 2
O4 Dy O1 136.0(2) 2_545 2
O2 Dy O1 71.1(2) 2 2
O2 Dy O1 73.2(2) . 2
O1 Dy O1 110.8(3) . 2
O3 Dy Cs 56.40(18) 1_545 1_545
O3 Dy Cs 56.40(18) 2_545 1_545
O4 Dy Cs 55.95(17) 1_545 1_545
O4 Dy Cs 55.95(17) 2_545 1_545
O2 Dy Cs 122.74(17) 2 1_545
O2 Dy Cs 122.74(17) . 1_545
O1 Dy Cs 124.61(17) . 1_545
O1 Dy Cs 124.61(17) 2 1_545
O3 Dy Cs 123.60(18) 1_545 .
O3 Dy Cs 123.60(18) 2_545 .
O4 Dy Cs 124.05(17) 1_545 .
O4 Dy Cs 124.05(17) 2_545 .
O2 Dy Cs 57.26(17) 2 .
O2 Dy Cs 57.26(17) . .
O1 Dy Cs 55.39(17) . .
O1 Dy Cs 55.39(17) 2 .
Cs Dy Cs 180.0 1_545 .

loop_
_geom_bond_atom_site_label_1
_geom_bond_atom_site_label_2
_geom_bond_distance
_geom_bond_site_symmetry_2
C1 C2 1.393(13) .
C1 C6 1.399(13) .
C2 C3 1.371(17) .
C3 C4 1.371(18) .
C4 C5 1.390(15) .
C5 C6 1.392(13) .
C6 C7 1.509(13) .
C7 O1 1.274(11) .
C7 C8 1.384(13) .
C7 Cs 3.637(9) .
C8 C9 1.420(13) .
C8 Cs 3.798(11) .
C9 O2 1.264(11) .
C9 C10 1.499(12) .
C9 Cs 3.687(9) .
C10 C15 1.372(13) .
C10 C11 1.407(13) .
C11 C12 1.372(15) .
C12 C13 1.386(17) .
C13 C14 1.379(16) .
C14 C15 1.398(13) .
C16 C17 1.387(13) .
C16 C21 1.394(13) .
C17 C18 1.370(18) .
C18 C19 1.358(19) .
C19 C20 1.403(14) .
C20 C21 1.384(14) .
C21 C22 1.491(12) .
C22 O3 1.281(11) .
C22 C23 1.399(14) .
C22 Cs 3.693(9) .
C23 C24 1.397(13) 2
C23 Cs 3.856(10) .
C24 O4 1.274(11) .
C24 C23 1.397(13) 2
C24 C25 1.511(13) .
C24 Cs 3.669(10) .
C25 C26 1.381(13) .
C25 C30 1.401(13) .
C26 C27 1.384(15) .
C27 C28 1.371(17) .
C28 C29 1.391(15) .
C29 C30 1.374(13) .
C31 O5 1.36(2) .
C31 N1 1.371(18) .
C32 N1 1.448(17) .
C33 N1 1.429(18) .
O1 Dy 2.351(6) .
O1 Cs 3.261(7) .
O2 Dy 2.348(6) .
O2 Cs 3.338(7) .
O3 Dy 2.340(6) 1_565
O3 Cs 3.295(7) .
O4 Dy 2.344(6) 1_565
O4 Cs 3.277(7) .
Cs O1 3.261(7) 2
Cs O4 3.277(7) 2
Cs O3 3.295(7) 2
Cs O2 3.338(7) 2
Cs C7 3.637(9) 2
Cs C24 3.669(10) 2
Dy O3 2.340(6) 1_545
Dy O3 2.340(6) 2_545
Dy O4 2.344(6) 1_545
Dy O4 2.344(6) 2_545
Dy O2 2.348(6) 2
Dy O1 2.351(6) 2
Dy Cs 3.9518(12) 1_545
